data_4315947
loop_
_publ_author_name
'Takayoshi Hashimoto'
'Yasuhiro Ohki'
'Kazuyuki Tatsumi'

_publ_section_title
;
 Synthesis of Coordinatively Unsaturated Mesityliron Thiolate Complexes
 and Their Reactions with Elemental Sulfur
;
_journal_name_full 'Inorganic Chemistry'
_journal_page_first 6102
_journal_page_last 6109
_journal_paper_doi 10.1021/ic100692v
_journal_volume 49
_journal_year 2010
_chemical_formula_moiety 'C53 H53 Fe2 S2 '
_chemical_formula_sum 'C53 H53 Fe2 S2'
_chemical_formula_weight 865.82
_space_group_IT_number 2
_symmetry_cell_setting triclinic
_symmetry_Int_Tables_number 2
_symmetry_space_group_name_Hall '-P 1'
_symmetry_space_group_name_H-M 'P -1'
_cell_angle_alpha 96.251(2)
_cell_angle_beta 99.877(3)
_cell_angle_gamma 92.479(3)
_cell_formula_units_Z 2
_cell_length_a 11.436(2)
_cell_length_b 11.610(2)
_cell_length_c 16.799(3)
_cell_measurement_reflns_used 5808
_cell_measurement_temperature 173.1
_cell_measurement_theta_max 27.5
_cell_measurement_theta_min 3.1
_cell_volume 2179.9(7)
_computing_cell_refinement CrystalClear
_computing_data_collection CrystalClear
_computing_data_reduction CrystalStructure
_computing_publication_material 'CrystalStructure 3.8'
_computing_structure_refinement SHELXL
_computing_structure_solution SIR97
_diffrn_ambient_temperature 173.1
_diffrn_detector_area_resol_mean 7.31
_diffrn_measured_fraction_theta_full 0.992
_diffrn_measured_fraction_theta_max 0.992
_diffrn_measurement_device_type 'Rigaku Mercury'
_diffrn_measurement_method \w
_diffrn_radiation_type 'Mo K\a'
_diffrn_radiation_wavelength 0.71070
_diffrn_reflns_av_R_equivalents 0.022
_diffrn_reflns_limit_h_max 14
_diffrn_reflns_limit_h_min -14
_diffrn_reflns_limit_k_max 15
_diffrn_reflns_limit_k_min -15
_diffrn_reflns_limit_l_max 21
_diffrn_reflns_limit_l_min -21
_diffrn_reflns_number 25679
_diffrn_reflns_theta_full 27.46
_diffrn_reflns_theta_max 27.46
_exptl_absorpt_coefficient_mu 0.796
_exptl_absorpt_correction_T_max 0.976
_exptl_absorpt_correction_T_min 0.897
_exptl_absorpt_correction_type multi-scan
_exptl_absorpt_process_details 'Jacobson, R. (1998) Private communication'
_exptl_crystal_colour orange
_exptl_crystal_density_diffrn 1.319
_exptl_crystal_density_method 'not measured'
_exptl_crystal_description plate
_exptl_crystal_F_000 910.00
_exptl_crystal_size_max 0.30
_exptl_crystal_size_mid 0.20
_exptl_crystal_size_min 0.03
_refine_diff_density_max 0.53
_refine_diff_density_min -0.36
_refine_ls_extinction_method none
_refine_ls_goodness_of_fit_ref 1.000
_refine_ls_hydrogen_treatment refall
_refine_ls_number_parameters 515
_refine_ls_number_reflns 9886
_refine_ls_R_factor_gt 0.0339
_refine_ls_shift/su_max 0.0010
_refine_ls_structure_factor_coef Fsqd
_refine_ls_weighting_details 'w = 1/[\s^2^(Fo^2^)+(0.0000P)^2^+2.6650P] where P=(Fo^2^+2Fc^2^)/3'
_refine_ls_weighting_scheme calc
_refine_ls_wR_factor_ref 0.0673
_reflns_number_gt 8504
_reflns_number_total 9886
_reflns_threshold_expression F^2^>2.0\s(F^2^)
_cod_data_source_file ic100692v_si_001_7.cif
_cod_data_source_block '_4b'
_cod_original_cell_volume 2180.0(7)
_cod_original_formula_sum 'C53 H53 Fe2 S2 '
_cod_database_code 4315947

loop_
_symmetry_equiv_pos_site_id
_symmetry_equiv_pos_as_xyz
1 +X,+Y,+Z
2 -X,-Y,-Z

loop_
_atom_site_label
_atom_site_type_symbol
_atom_site_fract_x
_atom_site_fract_y
_atom_site_fract_z
_atom_site_U_iso_or_equiv
_atom_site_adp_type
_atom_site_occupancy
_atom_site_symmetry_multiplicity
_atom_site_calc_flag
_atom_site_refinement_flags
_atom_site_disorder_assembly
_atom_site_disorder_group
Fe(1) Fe 0.21060(2) 0.54738(2) 0.248973(16) 0.02060(5) Uani 1.00 1 d . . .
Fe(2) Fe 0.22764(2) 0.71648(2) 0.156784(15) 0.01814(5) Uani 1.00 1 d . . .
S(1) S 0.23779(4) 0.75873(4) 0.29056(3) 0.01794(8) Uani 1.00 1 d . . .
S(2) S 0.35974(3) 0.57577(4) 0.16904(3) 0.01733(7) Uani 1.00 1 d . . .
C(1) C 0.06932(15) 0.42676(15) 0.22406(11) 0.0209(3) Uani 1.00 1 d . . .
C(2) C 0.05859(15) 0.33226(16) 0.16226(11) 0.0221(3) Uani 1.00 1 d . . .
C(3) C -0.04258(16) 0.25539(16) 0.14454(11) 0.0254(3) Uani 1.00 1 d . . .
C(4) C -0.13814(16) 0.27056(17) 0.18509(12) 0.0275(4) Uani 1.00 1 d . . .
C(5) C -0.12882(16) 0.36355(18) 0.24567(12) 0.0277(4) Uani 1.00 1 d . . .
C(6) C -0.02711(16) 0.43928(17) 0.26601(11) 0.0243(3) Uani 1.00 1 d . . .
C(7) C 0.15545(17) 0.31245(17) 0.11189(12) 0.0279(4) Uani 1.00 1 d . . .
C(8) C -0.24926(18) 0.1899(2) 0.16274(14) 0.0382(5) Uani 1.00 1 d . . .
C(9) C -0.02444(18) 0.53727(19) 0.33328(13) 0.0333(4) Uani 1.00 1 d . . .
C(10) C 0.10813(15) 0.83962(15) 0.29368(11) 0.0197(3) Uani 1.00 1 d . . .
C(11) C 0.04027(15) 0.85947(16) 0.21919(11) 0.0225(3) Uani 1.00 1 d . . .
C(12) C -0.06085(18) 0.92221(18) 0.21796(12) 0.0317(4) Uani 1.00 1 d . . .
C(13) C -0.09309(19) 0.9669(2) 0.29043(13) 0.0361(4) Uani 1.00 1 d . . .
C(14) C -0.02380(18) 0.95063(18) 0.36379(13) 0.0308(4) Uani 1.00 1 d . . .
C(15) C 0.07854(16) 0.88814(15) 0.36760(11) 0.0223(3) Uani 1.00 1 d . . .
C(16) C 0.08444(15) 0.81529(16) 0.14338(10) 0.0210(3) Uani 1.00 1 d . . .
C(17) C 0.18219(17) 0.88030(16) 0.12220(11) 0.0249(3) Uani 1.00 1 d . . .
C(18) C 0.24515(17) 0.82682(18) 0.06498(12) 0.0294(4) Uani 1.00 1 d . . .
C(19) C 0.21281(17) 0.71108(18) 0.02957(11) 0.0286(4) Uani 1.00 1 d . . .
C(20) C 0.11286(17) 0.65062(18) 0.04749(11) 0.0276(4) Uani 1.00 1 d . . .
C(21) C 0.04527(15) 0.70188(16) 0.10353(11) 0.0232(3) Uani 1.00 1 d . . .
C(22) C 0.2196(2) 1.00106(17) 0.16347(14) 0.0358(4) Uani 1.00 1 d . . .
C(23) C -0.06393(17) 0.63841(18) 0.12023(13) 0.0310(4) Uani 1.00 1 d . . .
C(24) C 0.15405(16) 0.87829(15) 0.44853(11) 0.0222(3) Uani 1.00 1 d . . .
C(25) C 0.26615(17) 0.93952(17) 0.47001(12) 0.0276(4) Uani 1.00 1 d . . .
C(26) C 0.33593(19) 0.9293(2) 0.54490(13) 0.0370(5) Uani 1.00 1 d . . .
C(27) C 0.2969(2) 0.8603(2) 0.59837(13) 0.0418(5) Uani 1.00 1 d . . .
C(28) C 0.1853(2) 0.80437(19) 0.57898(13) 0.0371(5) Uani 1.00 1 d . . .
C(29) C 0.11182(18) 0.81366(17) 0.50494(12) 0.0281(4) Uani 1.00 1 d . . .
C(30) C 0.3117(2) 1.01802(18) 0.41488(14) 0.0373(4) Uani 1.00 1 d . . .
C(31) C -0.0124(2) 0.7574(2) 0.48900(15) 0.0424(5) Uani 1.00 1 d . . .
C(32) C 0.48631(14) 0.61378(15) 0.24804(11) 0.0194(3) Uani 1.00 1 d . . .
C(33) C 0.58075(15) 0.68608(16) 0.23387(11) 0.0232(3) Uani 1.00 1 d . . .
C(34) C 0.67910(17) 0.71441(19) 0.29600(13) 0.0347(4) Uani 1.00 1 d . . .
C(35) C 0.68457(18) 0.6719(2) 0.37024(14) 0.0417(5) Uani 1.00 1 d . . .
C(36) C 0.59336(18) 0.5976(2) 0.38281(13) 0.0347(4) Uani 1.00 1 d . . .
C(37) C 0.49413(16) 0.56659(16) 0.32234(11) 0.0234(3) Uani 1.00 1 d . . .
C(38) C 0.58126(15) 0.73405(16) 0.15477(11) 0.0232(3) Uani 1.00 1 d . . .
C(39) C 0.56447(16) 0.85254(17) 0.14997(13) 0.0281(4) Uani 1.00 1 d . . .
C(40) C 0.57167(19) 0.8974(2) 0.07701(14) 0.0374(5) Uani 1.00 1 d . . .
C(41) C 0.5943(2) 0.8270(2) 0.01056(15) 0.0434(5) Uani 1.00 1 d . . .
C(42) C 0.61065(19) 0.7108(2) 0.01537(13) 0.0381(5) Uani 1.00 1 d . . .
C(43) C 0.60516(16) 0.66240(18) 0.08738(12) 0.0284(4) Uani 1.00 1 d . . .
C(44) C 0.5372(2) 0.92953(18) 0.22156(14) 0.0387(5) Uani 1.00 1 d . . .
C(45) C 0.62768(19) 0.53635(18) 0.09145(14) 0.0373(5) Uani 1.00 1 d . . .
C(46) C 0.40121(15) 0.48092(16) 0.33842(11) 0.0216(3) Uani 1.00 1 d . . .
C(47) C 0.39473(17) 0.36487(16) 0.30135(11) 0.0252(3) Uani 1.00 1 d . . .
C(48) C 0.31473(19) 0.28442(17) 0.32101(13) 0.0310(4) Uani 1.00 1 d . . .
C(49) C 0.24194(18) 0.31519(18) 0.37702(13) 0.0329(4) Uani 1.00 1 d . . .
C(50) C 0.25220(17) 0.42656(18) 0.41640(12) 0.0290(4) Uani 1.00 1 d . . .
C(51) C 0.33309(16) 0.51128(16) 0.39954(11) 0.0244(3) Uani 1.00 1 d . . .
C(52) C 0.47643(19) 0.32751(18) 0.24305(13) 0.0335(4) Uani 1.00 1 d . . .
C(53) C 0.3533(2) 0.62553(18) 0.45361(12) 0.0334(4) Uani 1.00 1 d . . .
H(1) H -0.0461 0.1912 0.1038 0.030 Uiso 1.00 1 c R . .
H(2) H -0.1931 0.3760 0.2740 0.033 Uiso 1.00 1 c R . .
H(3) H -0.1077 0.9344 0.1675 0.038 Uiso 1.00 1 c R . .
H(4) H -0.1628 1.0087 0.2897 0.043 Uiso 1.00 1 c R . .
H(5) H -0.0463 0.9828 0.4130 0.037 Uiso 1.00 1 c R . .
H(6) H 0.4116 0.9702 0.5596 0.044 Uiso 1.00 1 c R . .
H(7) H 0.3469 0.8515 0.6484 0.050 Uiso 1.00 1 c R . .
H(8) H 0.1579 0.7588 0.6166 0.045 Uiso 1.00 1 c R . .
H(9) H 0.7431 0.7635 0.2871 0.042 Uiso 1.00 1 c R . .
H(10) H 0.7509 0.6936 0.4125 0.050 Uiso 1.00 1 c R . .
H(11) H 0.5985 0.5673 0.4335 0.042 Uiso 1.00 1 c R . .
H(12) H 0.5608 0.9774 0.0731 0.045 Uiso 1.00 1 c R . .
H(13) H 0.5987 0.8586 -0.0388 0.052 Uiso 1.00 1 c R . .
H(14) H 0.6258 0.6630 -0.0309 0.046 Uiso 1.00 1 c R . .
H(15) H 0.3095 0.2067 0.2957 0.037 Uiso 1.00 1 c R . .
H(16) H 0.1853 0.2596 0.3882 0.039 Uiso 1.00 1 c R . .
H(17) H 0.2036 0.4465 0.4557 0.035 Uiso 1.00 1 c R . .
H(18) H -0.0234 0.5054 0.3850 0.040 Uiso 1.00 1 c R . .
H(19) H -0.2373 0.1269 0.1217 0.046 Uiso 1.00 1 c R . .
H(20) H 0.1300 0.2472 0.0694 0.034 Uiso 1.00 1 c R . .
H(21) H -0.1349 0.6644 0.0872 0.037 Uiso 1.00 1 c R . .
H(22) H 0.2871 1.0321 0.1417 0.043 Uiso 1.00 1 c R . .
H(23) H 0.3546 0.9729 0.3777 0.045 Uiso 1.00 1 c R . .
H(24) H -0.0673 0.8135 0.5065 0.051 Uiso 1.00 1 c R . .
H(25) H 0.6939 0.5294 0.1358 0.045 Uiso 1.00 1 c R . .
H(26) H 0.4703 0.8937 0.2415 0.046 Uiso 1.00 1 c R . .
H(27) H 0.4606 0.3697 0.1953 0.040 Uiso 1.00 1 c R . .
H(28) H 0.3830 0.6855 0.4240 0.040 Uiso 1.00 1 c R . .
H(29) H 0.3261 0.8608 0.0624 0.035 Uiso 1.00 1 c R . .
H(30) H 0.2705 0.6670 0.0017 0.034 Uiso 1.00 1 c R . .
H(31) H 0.1030 0.5646 0.0324 0.033 Uiso 1.00 1 c R . .
H(32) H 0.2284 0.2947 0.1471 0.034 Uiso 1.00 1 c R . .
H(33) H 0.1706 0.3826 0.0867 0.034 Uiso 1.00 1 c R . .
H(34) H -0.3166 0.2333 0.1407 0.046 Uiso 1.00 1 c R . .
H(35) H -0.2658 0.1572 0.2113 0.046 Uiso 1.00 1 c R . .
H(36) H -0.0952 0.5814 0.3215 0.040 Uiso 1.00 1 c R . .
H(37) H 0.0471 0.5886 0.3370 0.040 Uiso 1.00 1 c R . .
H(38) H 0.2429 0.9987 0.2222 0.043 Uiso 1.00 1 c R . .
H(39) H 0.1530 1.0511 0.1534 0.043 Uiso 1.00 1 c R . .
H(40) H -0.0687 0.6548 0.1780 0.037 Uiso 1.00 1 c R . .
H(41) H -0.0593 0.5547 0.1064 0.037 Uiso 1.00 1 c R . .
H(42) H 0.3657 1.0800 0.4477 0.045 Uiso 1.00 1 c R . .
H(43) H 0.2446 1.0522 0.3834 0.045 Uiso 1.00 1 c R . .
H(44) H -0.0143 0.6902 0.5194 0.051 Uiso 1.00 1 c R . .
H(45) H -0.0366 0.7320 0.4307 0.051 Uiso 1.00 1 c R . .
H(46) H 0.5161 1.0053 0.2048 0.046 Uiso 1.00 1 c R . .
H(47) H 0.6072 0.9397 0.2650 0.046 Uiso 1.00 1 c R . .
H(48) H 0.6477 0.5027 0.0398 0.045 Uiso 1.00 1 c R . .
H(49) H 0.5561 0.4949 0.1014 0.045 Uiso 1.00 1 c R . .
H(50) H 0.4625 0.2439 0.2259 0.040 Uiso 1.00 1 c R . .
H(51) H 0.5593 0.3446 0.2701 0.040 Uiso 1.00 1 c R . .
H(52) H 0.4119 0.6176 0.5023 0.040 Uiso 1.00 1 c R . .
H(53) H 0.2782 0.6477 0.4697 0.040 Uiso 1.00 1 c R . .

loop_
_atom_site_aniso_label
_atom_site_aniso_U_11
_atom_site_aniso_U_22
_atom_site_aniso_U_33
_atom_site_aniso_U_12
_atom_site_aniso_U_13
_atom_site_aniso_U_23
Fe(1) 0.01948(12) 0.01937(13) 0.02382(14) -0.00096(9) 0.00694(10) 0.00237(10)
Fe(2) 0.01754(12) 0.02150(13) 0.01523(12) 0.00386(9) 0.00174(9) 0.00238(9)
S(1) 0.01766(19) 0.0191(2) 0.0166(2) 0.00294(15) 0.00168(15) 0.00147(16)
S(2) 0.01483(18) 0.0195(2) 0.0173(2) 0.00115(15) 0.00250(15) 0.00111(16)
C(1) 0.0197(8) 0.0227(8) 0.0208(8) 0.0003(6) 0.0035(6) 0.0054(7)
C(2) 0.0220(8) 0.0233(8) 0.0215(8) 0.0012(6) 0.0030(6) 0.0067(7)
C(3) 0.0270(9) 0.0245(9) 0.0229(9) -0.0012(7) -0.0008(7) 0.0046(7)
C(4) 0.0218(8) 0.0313(10) 0.0289(10) -0.0040(7) -0.0003(7) 0.0114(8)
C(5) 0.0210(8) 0.0361(10) 0.0286(10) 0.0015(7) 0.0075(7) 0.0105(8)
C(6) 0.0223(8) 0.0280(9) 0.0238(9) 0.0020(7) 0.0051(7) 0.0071(7)
C(7) 0.0288(9) 0.0280(9) 0.0266(10) -0.0008(7) 0.0072(7) -0.0012(7)
C(8) 0.0292(10) 0.0434(12) 0.0403(12) -0.0107(9) 0.0012(9) 0.0104(10)
C(9) 0.0295(10) 0.0389(11) 0.0330(11) 0.0022(8) 0.0127(8) -0.0000(9)
C(10) 0.0190(7) 0.0178(8) 0.0222(8) 0.0017(6) 0.0042(6) 0.0008(6)
C(11) 0.0208(8) 0.0232(8) 0.0233(9) 0.0042(6) 0.0032(6) 0.0017(7)
C(12) 0.0289(9) 0.0373(11) 0.0284(10) 0.0147(8) 0.0013(8) 0.0024(8)
C(13) 0.0293(10) 0.0418(12) 0.0374(11) 0.0176(9) 0.0058(8) -0.0004(9)
C(14) 0.0312(10) 0.0325(10) 0.0294(10) 0.0096(8) 0.0103(8) -0.0044(8)
C(15) 0.0220(8) 0.0212(8) 0.0235(9) 0.0013(6) 0.0048(7) -0.0003(7)
C(16) 0.0193(8) 0.0261(9) 0.0173(8) 0.0079(6) -0.0002(6) 0.0045(7)
C(17) 0.0275(9) 0.0240(9) 0.0244(9) 0.0052(7) 0.0027(7) 0.0095(7)
C(18) 0.0258(9) 0.0418(11) 0.0240(9) 0.0069(8) 0.0057(7) 0.0148(8)
C(19) 0.0296(9) 0.0426(11) 0.0150(8) 0.0121(8) 0.0034(7) 0.0065(8)
C(20) 0.0300(9) 0.0322(10) 0.0177(8) 0.0089(7) -0.0030(7) -0.0010(7)
C(21) 0.0208(8) 0.0289(9) 0.0178(8) 0.0044(7) -0.0036(6) 0.0031(7)
C(22) 0.0394(11) 0.0232(9) 0.0458(13) 0.0012(8) 0.0069(9) 0.0101(9)
C(23) 0.0230(9) 0.0352(11) 0.0325(11) 0.0000(8) -0.0008(7) 0.0038(8)
C(24) 0.0252(8) 0.0203(8) 0.0207(8) 0.0031(6) 0.0065(7) -0.0035(6)
C(25) 0.0272(9) 0.0268(9) 0.0271(10) 0.0008(7) 0.0055(7) -0.0053(7)
C(26) 0.0306(10) 0.0454(12) 0.0296(11) 0.0043(9) -0.0020(8) -0.0089(9)
C(27) 0.0516(13) 0.0490(13) 0.0212(10) 0.0182(11) -0.0024(9) -0.0039(9)
C(28) 0.0597(14) 0.0326(11) 0.0223(10) 0.0118(10) 0.0151(9) 0.0021(8)
C(29) 0.0370(10) 0.0247(9) 0.0236(9) 0.0021(8) 0.0124(8) -0.0033(7)
C(30) 0.0366(11) 0.0298(10) 0.0441(13) -0.0107(8) 0.0112(9) -0.0026(9)
C(31) 0.0482(13) 0.0410(12) 0.0405(13) -0.0122(10) 0.0242(10) -0.0048(10)
C(32) 0.0153(7) 0.0205(8) 0.0222(8) 0.0023(6) 0.0021(6) 0.0026(6)
C(33) 0.0179(8) 0.0241(9) 0.0270(9) 0.0006(6) 0.0022(7) 0.0044(7)
C(34) 0.0214(9) 0.0423(12) 0.0379(11) -0.0101(8) -0.0016(8) 0.0085(9)
C(35) 0.0259(10) 0.0565(14) 0.0365(12) -0.0107(9) -0.0125(8) 0.0126(10)
C(36) 0.0294(10) 0.0442(12) 0.0286(10) -0.0028(8) -0.0052(8) 0.0138(9)
C(37) 0.0206(8) 0.0254(9) 0.0239(9) 0.0021(7) 0.0008(7) 0.0065(7)
C(38) 0.0160(7) 0.0270(9) 0.0267(9) -0.0039(6) 0.0035(6) 0.0058(7)
C(39) 0.0209(8) 0.0279(9) 0.0349(11) -0.0046(7) 0.0025(7) 0.0069(8)
C(40) 0.0320(10) 0.0345(11) 0.0470(13) -0.0048(8) 0.0042(9) 0.0182(10)
C(41) 0.0389(12) 0.0577(15) 0.0383(12) -0.0038(10) 0.0114(9) 0.0216(11)
C(42) 0.0328(10) 0.0525(14) 0.0309(11) -0.0030(9) 0.0128(8) 0.0048(10)
C(43) 0.0189(8) 0.0341(10) 0.0329(10) -0.0017(7) 0.0083(7) 0.0025(8)
C(44) 0.0394(11) 0.0267(10) 0.0472(13) 0.0003(8) 0.0036(10) -0.0004(9)
C(45) 0.0330(10) 0.0346(11) 0.0469(13) 0.0043(8) 0.0174(9) -0.0005(9)
C(46) 0.0216(8) 0.0244(9) 0.0193(8) 0.0033(6) 0.0008(6) 0.0084(7)
C(47) 0.0282(9) 0.0254(9) 0.0241(9) 0.0074(7) 0.0053(7) 0.0089(7)
C(48) 0.0401(11) 0.0225(9) 0.0319(10) 0.0008(8) 0.0077(8) 0.0082(8)
C(49) 0.0343(10) 0.0323(10) 0.0352(11) -0.0025(8) 0.0096(8) 0.0148(9)
C(50) 0.0289(9) 0.0386(11) 0.0232(9) 0.0070(8) 0.0081(7) 0.0125(8)
C(51) 0.0281(9) 0.0278(9) 0.0177(8) 0.0070(7) 0.0013(7) 0.0065(7)
C(52) 0.0389(11) 0.0288(10) 0.0370(11) 0.0104(8) 0.0151(9) 0.0057(8)
C(53) 0.0456(12) 0.0319(10) 0.0211(9) 0.0087(9) 0.0012(8) 0.0008(8)

loop_
_atom_type_symbol
_atom_type_description
_atom_type_scat_dispersion_real
_atom_type_scat_dispersion_imag
_atom_type_scat_source
C C 0.003 0.002
;
International Tables for Crystallography
(1992, Vol. C, Tables 4.2.6.8 and 6.1.1.4)
;
H H 0.000 0.000
;
International Tables for Crystallography
(1992, Vol. C, Table 6.1.1.4)
;
Fe Fe 0.346 0.844
;
International Tables for Crystallography
(1992, Vol. C, Tables 4.2.6.8 and 6.1.1.4)
;
S S 0.125 0.123
;
International Tables for Crystallography
(1992, Vol. C, Tables 4.2.6.8 and 6.1.1.4)
;

loop_
_geom_angle_atom_site_label_1
_geom_angle_atom_site_label_2
_geom_angle_atom_site_label_3
_geom_angle
_geom_angle_publ_flag
_geom_angle_site_symmetry_1
_geom_angle_site_symmetry_2
_geom_angle_site_symmetry_3
Fe(2) Fe(1) S(1) 51.492(13) yes . . .
Fe(2) Fe(1) S(2) 53.459(13) yes . . .
Fe(2) Fe(1) C(1) 121.43(5) yes . . .
S(1) Fe(1) S(2) 85.931(18) yes . . .
S(1) Fe(1) C(1) 135.54(5) yes . . .
S(2) Fe(1) C(1) 127.57(5) yes . . .
Fe(1) Fe(2) S(1) 60.038(14) yes . . .
Fe(1) Fe(2) S(2) 57.134(14) yes . . .
Fe(1) Fe(2) C(16) 114.37(5) yes . . .
Fe(1) Fe(2) C(17) 150.97(5) yes . . .
Fe(1) Fe(2) C(18) 169.09(5) yes . . .
Fe(1) Fe(2) C(19) 130.67(5) yes . . .
Fe(1) Fe(2) C(20) 102.18(5) yes . . .
Fe(1) Fe(2) C(21) 94.74(5) yes . . .
S(1) Fe(2) S(2) 94.353(19) yes . . .
S(1) Fe(2) C(16) 86.68(4) yes . . .
S(1) Fe(2) C(17) 98.00(5) yes . . .
S(1) Fe(2) C(18) 130.60(5) yes . . .
S(1) Fe(2) C(19) 168.86(5) yes . . .
S(1) Fe(2) C(20) 143.70(5) yes . . .
S(1) Fe(2) C(21) 107.01(5) yes . . .
S(2) Fe(2) C(16) 168.45(5) yes . . .
S(2) Fe(2) C(17) 149.90(5) yes . . .
S(2) Fe(2) C(18) 115.42(5) yes . . .
S(2) Fe(2) C(19) 95.03(5) yes . . .
S(2) Fe(2) C(20) 101.31(5) yes . . .
S(2) Fe(2) C(21) 129.25(5) yes . . .
C(16) Fe(2) C(17) 40.56(7) yes . . .
C(16) Fe(2) C(18) 71.68(7) yes . . .
C(16) Fe(2) C(19) 85.33(7) yes . . .
C(16) Fe(2) C(20) 71.82(7) yes . . .
C(16) Fe(2) C(21) 40.16(6) yes . . .
C(17) Fe(2) C(18) 38.63(7) yes . . .
C(17) Fe(2) C(19) 70.91(7) yes . . .
C(17) Fe(2) C(20) 84.55(7) yes . . .
C(17) Fe(2) C(21) 72.57(7) yes . . .
C(18) Fe(2) C(19) 38.93(7) yes . . .
C(18) Fe(2) C(20) 70.44(7) yes . . .
C(18) Fe(2) C(21) 84.45(7) yes . . .
C(19) Fe(2) C(20) 39.00(7) yes . . .
C(19) Fe(2) C(21) 71.26(7) yes . . .
C(20) Fe(2) C(21) 39.15(7) yes . . .
Fe(1) S(1) Fe(2) 68.470(15) yes . . .
Fe(1) S(1) C(10) 118.51(5) yes . . .
Fe(2) S(1) C(10) 101.11(6) yes . . .
Fe(1) S(2) Fe(2) 69.407(14) yes . . .
Fe(1) S(2) C(32) 100.02(6) yes . . .
Fe(2) S(2) C(32) 113.79(5) yes . . .
Fe(1) C(1) C(2) 123.14(13) yes . . .
Fe(1) C(1) C(6) 120.28(12) yes . . .
C(2) C(1) C(6) 116.47(15) yes . . .
C(1) C(2) C(3) 121.14(17) yes . . .
C(1) C(2) C(7) 120.89(15) yes . . .
C(3) C(2) C(7) 117.96(15) yes . . .
C(2) C(3) C(4) 121.68(16) yes . . .
C(3) C(4) C(5) 117.65(16) yes . . .
C(3) C(4) C(8) 121.12(17) yes . . .
C(5) C(4) C(8) 121.22(18) yes . . .
C(4) C(5) C(6) 121.58(18) yes . . .
C(1) C(6) C(5) 121.43(16) yes . . .
C(1) C(6) C(9) 120.69(16) yes . . .
C(5) C(6) C(9) 117.87(17) yes . . .
S(1) C(10) C(11) 117.53(14) yes . . .
S(1) C(10) C(15) 121.89(13) yes . . .
C(11) C(10) C(15) 120.46(16) yes . . .
C(10) C(11) C(12) 120.01(17) yes . . .
C(10) C(11) C(16) 117.28(15) yes . . .
C(12) C(11) C(16) 122.66(16) yes . . .
C(11) C(12) C(13) 119.91(18) yes . . .
C(12) C(13) C(14) 120.0(2) yes . . .
C(13) C(14) C(15) 121.83(19) yes . . .
C(10) C(15) C(14) 117.70(16) yes . . .
C(10) C(15) C(24) 122.57(16) yes . . .
C(14) C(15) C(24) 119.70(17) yes . . .
Fe(2) C(16) C(11) 116.98(11) yes . . .
Fe(2) C(16) C(17) 72.49(10) yes . . .
Fe(2) C(16) C(21) 72.96(10) yes . . .
C(11) C(16) C(17) 117.64(14) yes . . .
C(11) C(16) C(21) 119.77(16) yes . . .
C(17) C(16) C(21) 121.52(16) yes . . .
Fe(2) C(17) C(16) 66.95(10) yes . . .
Fe(2) C(17) C(18) 71.83(11) yes . . .
Fe(2) C(17) C(22) 131.14(13) yes . . .
C(16) C(17) C(18) 118.63(16) yes . . .
C(16) C(17) C(22) 120.50(17) yes . . .
C(18) C(17) C(22) 120.82(18) yes . . .
Fe(2) C(18) C(17) 69.55(11) yes . . .
Fe(2) C(18) C(19) 69.38(11) yes . . .
C(17) C(18) C(19) 120.30(18) yes . . .
Fe(2) C(19) C(18) 71.69(11) yes . . .
Fe(2) C(19) C(20) 70.63(10) yes . . .
C(18) C(19) C(20) 120.44(18) yes . . .
Fe(2) C(20) C(19) 70.37(9) yes . . .
Fe(2) C(20) C(21) 70.57(9) yes . . .
C(19) C(20) C(21) 121.16(17) yes . . .
Fe(2) C(21) C(16) 66.88(9) yes . . .
Fe(2) C(21) C(20) 70.28(9) yes . . .
Fe(2) C(21) C(23) 134.82(13) yes . . .
C(16) C(21) C(20) 117.66(16) yes . . .
C(16) C(21) C(23) 121.45(16) yes . . .
C(20) C(21) C(23) 120.89(16) yes . . .
C(15) C(24) C(25) 119.59(17) yes . . .
C(15) C(24) C(29) 120.78(15) yes . . .
C(25) C(24) C(29) 119.55(16) yes . . .
C(24) C(25) C(26) 119.22(19) yes . . .
C(24) C(25) C(30) 121.94(17) yes . . .
C(26) C(25) C(30) 118.83(17) yes . . .
C(25) C(26) C(27) 121.00(19) yes . . .
C(26) C(27) C(28) 119.85(19) yes . . .
C(27) C(28) C(29) 120.9(2) yes . . .
C(24) C(29) C(28) 119.29(18) yes . . .
C(24) C(29) C(31) 121.85(17) yes . . .
C(28) C(29) C(31) 118.8(2) yes . . .
S(2) C(32) C(33) 119.67(13) yes . . .
S(2) C(32) C(37) 120.13(12) yes . . .
C(33) C(32) C(37) 120.11(14) yes . . .
C(32) C(33) C(34) 118.94(17) yes . . .
C(32) C(33) C(38) 122.97(14) yes . . .
C(34) C(33) C(38) 118.09(16) yes . . .
C(33) C(34) C(35) 120.89(19) yes . . .
C(34) C(35) C(36) 119.88(18) yes . . .
C(35) C(36) C(37) 121.1(2) yes . . .
C(32) C(37) C(36) 119.01(17) yes . . .
C(32) C(37) C(46) 122.64(14) yes . . .
C(36) C(37) C(46) 118.32(17) yes . . .
C(33) C(38) C(39) 119.51(16) yes . . .
C(33) C(38) C(43) 119.94(17) yes . . .
C(39) C(38) C(43) 120.45(18) yes . . .
C(38) C(39) C(40) 118.88(19) yes . . .
C(38) C(39) C(44) 120.76(19) yes . . .
C(40) C(39) C(44) 120.36(18) yes . . .
C(39) C(40) C(41) 120.8(2) yes . . .
C(40) C(41) C(42) 120.3(2) yes . . .
C(41) C(42) C(43) 120.9(2) yes . . .
C(38) C(43) C(42) 118.75(19) yes . . .
C(38) C(43) C(45) 121.73(19) yes . . .
C(42) C(43) C(45) 119.51(19) yes . . .
C(37) C(46) C(47) 119.53(16) yes . . .
C(37) C(46) C(51) 119.93(15) yes . . .
C(47) C(46) C(51) 119.83(17) yes . . .
C(46) C(47) C(48) 119.22(18) yes . . .
C(46) C(47) C(52) 120.78(17) yes . . .
C(48) C(47) C(52) 119.97(17) yes . . .
C(47) C(48) C(49) 121.26(17) yes . . .
C(48) C(49) C(50) 119.75(19) yes . . .
C(49) C(50) C(51) 121.31(19) yes . . .
C(46) C(51) C(50) 118.37(16) yes . . .
C(46) C(51) C(53) 122.83(17) yes . . .
C(50) C(51) C(53) 118.42(17) yes . . .
C(2) C(3) H(1) 119.2 no . . .
C(4) C(3) H(1) 119.2 no . . .
C(4) C(5) H(2) 119.2 no . . .
C(6) C(5) H(2) 119.2 no . . .
C(2) C(7) H(20) 109.5 no . . .
C(2) C(7) H(32) 109.5 no . . .
C(2) C(7) H(33) 109.5 no . . .
H(20) C(7) H(32) 109.5 no . . .
H(20) C(7) H(33) 109.5 no . . .
H(32) C(7) H(33) 109.5 no . . .
C(4) C(8) H(19) 109.5 no . . .
C(4) C(8) H(34) 109.5 no . . .
C(4) C(8) H(35) 109.5 no . . .
H(19) C(8) H(34) 109.5 no . . .
H(19) C(8) H(35) 109.5 no . . .
H(34) C(8) H(35) 109.5 no . . .
C(6) C(9) H(18) 109.5 no . . .
C(6) C(9) H(36) 109.5 no . . .
C(6) C(9) H(37) 109.5 no . . .
H(18) C(9) H(36) 109.5 no . . .
H(18) C(9) H(37) 109.5 no . . .
H(36) C(9) H(37) 109.5 no . . .
C(11) C(12) H(3) 120.0 no . . .
C(13) C(12) H(3) 120.0 no . . .
C(12) C(13) H(4) 120.0 no . . .
C(14) C(13) H(4) 120.0 no . . .
C(13) C(14) H(5) 119.1 no . . .
C(15) C(14) H(5) 119.1 no . . .
Fe(2) C(18) H(29) 118.5 no . . .
C(17) C(18) H(29) 118.5 no . . .
C(19) C(18) H(29) 118.5 no . . .
Fe(2) C(19) H(30) 119.1 no . . .
C(18) C(19) H(30) 119.1 no . . .
C(20) C(19) H(30) 119.1 no . . .
Fe(2) C(20) H(31) 118.4 no . . .
C(19) C(20) H(31) 118.4 no . . .
C(21) C(20) H(31) 118.4 no . . .
C(17) C(22) H(22) 109.5 no . . .
C(17) C(22) H(38) 109.5 no . . .
C(17) C(22) H(39) 109.5 no . . .
H(22) C(22) H(38) 109.5 no . . .
H(22) C(22) H(39) 109.5 no . . .
H(38) C(22) H(39) 109.5 no . . .
C(21) C(23) H(21) 109.5 no . . .
C(21) C(23) H(40) 109.5 no . . .
C(21) C(23) H(41) 109.5 no . . .
H(21) C(23) H(40) 109.5 no . . .
H(21) C(23) H(41) 109.5 no . . .
H(40) C(23) H(41) 109.5 no . . .
C(25) C(26) H(6) 119.5 no . . .
C(27) C(26) H(6) 119.5 no . . .
C(26) C(27) H(7) 120.1 no . . .
C(28) C(27) H(7) 120.1 no . . .
C(27) C(28) H(8) 119.5 no . . .
C(29) C(28) H(8) 119.5 no . . .
C(25) C(30) H(23) 109.5 no . . .
C(25) C(30) H(42) 109.5 no . . .
C(25) C(30) H(43) 109.5 no . . .
H(23) C(30) H(42) 109.5 no . . .
H(23) C(30) H(43) 109.5 no . . .
H(42) C(30) H(43) 109.5 no . . .
C(29) C(31) H(24) 109.5 no . . .
C(29) C(31) H(44) 109.5 no . . .
C(29) C(31) H(45) 109.5 no . . .
H(24) C(31) H(44) 109.5 no . . .
H(24) C(31) H(45) 109.5 no . . .
H(44) C(31) H(45) 109.5 no . . .
C(33) C(34) H(9) 119.6 no . . .
C(35) C(34) H(9) 119.6 no . . .
C(34) C(35) H(10) 120.1 no . . .
C(36) C(35) H(10) 120.1 no . . .
C(35) C(36) H(11) 119.5 no . . .
C(37) C(36) H(11) 119.5 no . . .
C(39) C(40) H(12) 119.6 no . . .
C(41) C(40) H(12) 119.6 no . . .
C(40) C(41) H(13) 119.9 no . . .
C(42) C(41) H(13) 119.9 no . . .
C(41) C(42) H(14) 119.6 no . . .
C(43) C(42) H(14) 119.6 no . . .
C(39) C(44) H(26) 109.5 no . . .
C(39) C(44) H(46) 109.5 no . . .
C(39) C(44) H(47) 109.5 no . . .
H(26) C(44) H(46) 109.5 no . . .
H(26) C(44) H(47) 109.5 no . . .
H(46) C(44) H(47) 109.5 no . . .
C(43) C(45) H(25) 109.5 no . . .
C(43) C(45) H(48) 109.5 no . . .
C(43) C(45) H(49) 109.5 no . . .
H(25) C(45) H(48) 109.5 no . . .
H(25) C(45) H(49) 109.5 no . . .
H(48) C(45) H(49) 109.5 no . . .
C(47) C(48) H(15) 119.4 no . . .
C(49) C(48) H(15) 119.4 no . . .
C(48) C(49) H(16) 120.1 no . . .
C(50) C(49) H(16) 120.1 no . . .
C(49) C(50) H(17) 119.3 no . . .
C(51) C(50) H(17) 119.3 no . . .
C(47) C(52) H(27) 109.5 no . . .
C(47) C(52) H(50) 109.5 no . . .
C(47) C(52) H(51) 109.5 no . . .
H(27) C(52) H(50) 109.5 no . . .
H(27) C(52) H(51) 109.5 no . . .
H(50) C(52) H(51) 109.5 no . . .
C(51) C(53) H(28) 109.5 no . . .
C(51) C(53) H(52) 109.5 no . . .
C(51) C(53) H(53) 109.5 no . . .
H(28) C(53) H(52) 109.5 no . . .
H(28) C(53) H(53) 109.5 no . . .
H(52) C(53) H(53) 109.5 no . . .

loop_
_geom_bond_atom_site_label_1
_geom_bond_atom_site_label_2
_geom_bond_distance
_geom_bond_publ_flag
_geom_bond_site_symmetry_1
_geom_bond_site_symmetry_2
Fe(1) Fe(2) 2.6501(3) yes . .
Fe(1) S(1) 2.4682(5) yes . .
Fe(1) S(2) 2.3779(5) yes . .
Fe(1) C(1) 2.0473(16) yes . .
Fe(2) S(1) 2.2293(5) yes . .
Fe(2) S(2) 2.2745(4) yes . .
Fe(2) C(16) 2.0349(18) yes . .
Fe(2) C(17) 2.1089(19) yes . .
Fe(2) C(18) 2.139(2) yes . .
Fe(2) C(19) 2.1084(18) yes . .
Fe(2) C(20) 2.1117(16) yes . .
Fe(2) C(21) 2.1155(16) yes . .
S(1) C(10) 1.7944(18) yes . .
S(2) C(32) 1.7915(15) yes . .
C(1) C(2) 1.412(2) yes . .
C(1) C(6) 1.411(2) yes . .
C(2) C(3) 1.399(2) yes . .
C(2) C(7) 1.516(2) yes . .
C(3) C(4) 1.391(2) yes . .
C(4) C(5) 1.388(2) yes . .
C(4) C(8) 1.513(2) yes . .
C(5) C(6) 1.397(2) yes . .
C(6) C(9) 1.509(2) yes . .
C(10) C(11) 1.402(2) yes . .
C(10) C(15) 1.408(2) yes . .
C(11) C(12) 1.392(2) yes . .
C(11) C(16) 1.497(2) yes . .
C(12) C(13) 1.386(3) yes . .
C(13) C(14) 1.382(2) yes . .
C(14) C(15) 1.399(2) yes . .
C(15) C(24) 1.499(2) yes . .
C(16) C(17) 1.438(2) yes . .
C(16) C(21) 1.427(2) yes . .
C(17) C(18) 1.405(2) yes . .
C(17) C(22) 1.505(2) yes . .
C(18) C(19) 1.416(2) yes . .
C(19) C(20) 1.409(2) yes . .
C(20) C(21) 1.416(2) yes . .
C(21) C(23) 1.506(2) yes . .
C(24) C(25) 1.409(2) yes . .
C(24) C(29) 1.405(2) yes . .
C(25) C(26) 1.389(2) yes . .
C(25) C(30) 1.506(3) yes . .
C(26) C(27) 1.382(3) yes . .
C(27) C(28) 1.377(3) yes . .
C(28) C(29) 1.394(2) yes . .
C(29) C(31) 1.506(3) yes . .
C(32) C(33) 1.407(2) yes . .
C(32) C(37) 1.407(2) yes . .
C(33) C(34) 1.398(2) yes . .
C(33) C(38) 1.496(2) yes . .
C(34) C(35) 1.383(3) yes . .
C(35) C(36) 1.383(3) yes . .
C(36) C(37) 1.392(2) yes . .
C(37) C(46) 1.502(2) yes . .
C(38) C(39) 1.406(2) yes . .
C(38) C(43) 1.403(2) yes . .
C(39) C(40) 1.397(3) yes . .
C(39) C(44) 1.504(3) yes . .
C(40) C(41) 1.379(3) yes . .
C(41) C(42) 1.379(3) yes . .
C(42) C(43) 1.398(3) yes . .
C(43) C(45) 1.504(2) yes . .
C(46) C(47) 1.415(2) yes . .
C(46) C(51) 1.416(2) yes . .
C(47) C(48) 1.384(2) yes . .
C(47) C(52) 1.509(3) yes . .
C(48) C(49) 1.388(3) yes . .
C(49) C(50) 1.377(2) yes . .
C(50) C(51) 1.405(2) yes . .
C(51) C(53) 1.509(2) yes . .
C(3) H(1) 0.950 no . .
C(5) H(2) 0.950 no . .
C(7) H(20) 0.980 no . .
C(7) H(32) 0.980 no . .
C(7) H(33) 0.980 no . .
C(8) H(19) 0.980 no . .
C(8) H(34) 0.980 no . .
C(8) H(35) 0.980 no . .
C(9) H(18) 0.980 no . .
C(9) H(36) 0.980 no . .
C(9) H(37) 0.980 no . .
C(12) H(3) 0.950 no . .
C(13) H(4) 0.950 no . .
C(14) H(5) 0.950 no . .
C(18) H(29) 1.000 no . .
C(19) H(30) 1.000 no . .
C(20) H(31) 1.000 no . .
C(22) H(22) 0.980 no . .
C(22) H(38) 0.980 no . .
C(22) H(39) 0.980 no . .
C(23) H(21) 0.980 no . .
C(23) H(40) 0.980 no . .
C(23) H(41) 0.980 no . .
C(26) H(6) 0.950 no . .
C(27) H(7) 0.950 no . .
C(28) H(8) 0.950 no . .
C(30) H(23) 0.980 no . .
C(30) H(42) 0.980 no . .
C(30) H(43) 0.980 no . .
C(31) H(24) 0.980 no . .
C(31) H(44) 0.980 no . .
C(31) H(45) 0.980 no . .
C(34) H(9) 0.950 no . .
C(35) H(10) 0.950 no . .
C(36) H(11) 0.950 no . .
C(40) H(12) 0.950 no . .
C(41) H(13) 0.950 no . .
C(42) H(14) 0.950 no . .
C(44) H(26) 0.980 no . .
C(44) H(46) 0.980 no . .
C(44) H(47) 0.980 no . .
C(45) H(25) 0.980 no . .
C(45) H(48) 0.980 no . .
C(45) H(49) 0.980 no . .
C(48) H(15) 0.950 no . .
C(49) H(16) 0.950 no . .
C(50) H(17) 0.950 no . .
C(52) H(27) 0.980 no . .
C(52) H(50) 0.980 no . .
C(52) H(51) 0.980 no . .
C(53) H(28) 0.980 no . .
C(53) H(52) 0.980 no . .
C(53) H(53) 0.980 no . .

loop_
_geom_contact_atom_site_label_1
_geom_contact_atom_site_label_2
_geom_contact_distance
_geom_contact_publ_flag
_geom_contact_site_symmetry_1
_geom_contact_site_symmetry_2
C(3) C(19) 3.295(2) ? . 2_565
C(3) C(20) 3.492(2) ? . 2_565
C(4) C(19) 3.592(2) ? . 2_565
C(13) C(28) 3.570(3) ? . 2_576
C(14) C(28) 3.591(3) ? . 2_576
C(19) C(3) 3.295(2) ? . 2_565
C(19) C(4) 3.592(2) ? . 2_565
C(20) C(3) 3.492(2) ? . 2_565
C(28) C(13) 3.570(3) ? . 2_576
C(28) C(14) 3.591(3) ? . 2_576
C(36) C(50) 3.575(2) ? . 2_666
C(50) C(36) 3.575(2) ? . 2_666
S(2) H(14) 3.445 ? . 2_665
S(2) H(48) 3.513 ? . 2_665
C(2) H(39) 3.479 ? . 1_545
C(3) H(30) 3.482 ? . 2_565
C(3) H(39) 3.328 ? . 1_545
C(4) H(8) 3.430 ? . 2_566
C(4) H(30) 3.409 ? . 2_565
C(5) H(8) 2.902 ? . 2_566
C(5) H(25) 3.324 ? . 1_455
C(7) H(14) 3.063 ? . 2_665
C(7) H(21) 3.353 ? . 2_565
C(7) H(39) 3.187 ? . 1_545
C(8) H(3) 3.442 ? . 1_545
C(8) H(4) 3.222 ? . 1_545
C(8) H(12) 3.267 ? . 1_445
C(8) H(30) 3.354 ? . 2_565
C(8) H(46) 3.574 ? . 1_445
C(8) H(51) 3.502 ? . 1_455
C(9) H(10) 3.567 ? . 1_455
C(12) H(9) 3.283 ? . 1_455
C(12) H(19) 3.531 ? . 1_565
C(13) H(8) 3.556 ? . 2_576
C(13) H(9) 2.940 ? . 1_455
C(13) H(35) 3.266 ? . 1_565
C(13) H(47) 3.377 ? . 1_455
C(14) H(9) 3.346 ? . 1_455
C(14) H(24) 3.317 ? . 2_576
C(18) H(1) 3.298 ? . 2_565
C(18) H(19) 3.226 ? . 2_565
C(19) H(1) 3.036 ? . 2_565
C(19) H(19) 3.364 ? . 2_565
C(19) H(34) 3.393 ? . 2_565
C(19) H(48) 3.227 ? . 2_665
C(20) H(1) 3.299 ? . 2_565
C(20) H(20) 3.449 ? . 2_565
C(20) H(31) 3.426 ? . 2_565
C(20) H(33) 3.596 ? . 2_565
C(20) H(41) 3.275 ? . 2_565
C(21) H(20) 3.359 ? . 2_565
C(22) H(15) 3.089 ? . 1_565
C(22) H(20) 3.521 ? . 1_565
C(22) H(32) 3.449 ? . 1_565
C(23) H(20) 3.558 ? . 2_565
C(23) H(25) 3.059 ? . 1_455
C(23) H(31) 3.244 ? . 2_565
C(23) H(33) 3.459 ? . 2_565
C(23) H(48) 3.570 ? . 1_455
C(24) H(5) 3.142 ? . 2_576
C(25) H(5) 3.536 ? . 2_576
C(26) H(42) 3.400 ? . 2_676
C(26) H(47) 3.329 ? . 2_676
C(27) H(4) 2.961 ? . 2_576
C(27) H(5) 3.451 ? . 2_576
C(27) H(35) 3.303 ? . 2_566
C(27) H(47) 3.101 ? . 2_676
C(28) H(2) 3.400 ? . 2_566
C(28) H(4) 2.974 ? . 2_576
C(28) H(5) 2.999 ? . 2_576
C(28) H(35) 3.459 ? . 2_566
C(29) H(5) 2.801 ? . 2_576
C(30) H(6) 3.114 ? . 2_676
C(30) H(15) 3.122 ? . 1_565
C(30) H(16) 3.250 ? . 1_565
C(31) H(5) 3.259 ? . 2_576
C(31) H(10) 2.820 ? . 1_455
C(31) H(16) 3.108 ? . 2_566
C(31) H(17) 3.461 ? . 2_566
C(34) H(36) 3.056 ? . 1_655
C(35) H(17) 3.437 ? . 2_666
C(35) H(24) 3.542 ? . 1_655
C(35) H(36) 2.978 ? . 1_655
C(35) H(45) 3.198 ? . 1_655
C(36) H(17) 3.355 ? . 2_666
C(36) H(52) 3.324 ? . 2_666
C(40) H(12) 3.232 ? . 2_675
C(40) H(13) 3.560 ? . 2_675
C(40) H(19) 3.306 ? . 1_665
C(41) H(12) 3.236 ? . 2_675
C(42) H(20) 3.541 ? . 2_665
C(42) H(21) 3.048 ? . 1_655
C(42) H(27) 3.505 ? . 2_665
C(42) H(32) 3.540 ? . 2_665
C(42) H(33) 3.417 ? . 2_665
C(42) H(49) 3.239 ? . 2_665
C(43) H(21) 2.973 ? . 1_655
C(44) H(4) 3.476 ? . 1_655
C(44) H(7) 3.241 ? . 2_676
C(44) H(35) 3.437 ? . 1_665
C(45) H(14) 3.563 ? . 2_665
C(45) H(21) 3.054 ? . 1_655
C(45) H(30) 3.072 ? . 2_665
C(45) H(41) 3.541 ? . 1_655
C(45) H(48) 3.502 ? . 2_665
C(45) H(49) 3.520 ? . 2_665
C(46) H(52) 3.457 ? . 2_666
C(48) H(38) 3.540 ? . 1_545
C(48) H(42) 3.361 ? . 1_545
C(48) H(43) 3.118 ? . 1_545
C(49) H(10) 3.535 ? . 2_666
C(49) H(11) 3.488 ? . 2_666
C(49) H(24) 3.431 ? . 2_566
C(49) H(42) 3.367 ? . 1_545
C(49) H(43) 3.067 ? . 1_545
C(49) H(44) 3.372 ? . 2_566
C(50) H(10) 3.333 ? . 2_666
C(50) H(11) 2.784 ? . 2_666
C(50) H(44) 3.377 ? . 2_566
C(51) H(11) 3.029 ? . 2_666
C(51) H(52) 3.567 ? . 2_666
C(52) H(7) 3.413 ? . 2_666
C(52) H(14) 3.571 ? . 2_665
C(52) H(34) 3.312 ? . 1_655
C(53) H(11) 3.096 ? . 2_666
H(1) C(18) 3.298 ? . 2_565
H(1) C(19) 3.036 ? . 2_565
H(1) C(20) 3.299 ? . 2_565
H(1) H(3) 3.363 ? . 1_545
H(1) H(30) 3.446 ? . 2_565
H(1) H(39) 2.914 ? . 1_545
H(2) C(28) 3.400 ? . 2_566
H(2) H(7) 3.592 ? . 2_566
H(2) H(8) 2.534 ? . 2_566
H(2) H(25) 3.209 ? . 1_455
H(2) H(51) 2.828 ? . 1_455
H(3) C(8) 3.442 ? . 1_565
H(3) H(1) 3.363 ? . 1_565
H(3) H(9) 3.555 ? . 1_455
H(3) H(19) 2.838 ? . 1_565
H(3) H(35) 3.309 ? . 1_565
H(4) C(8) 3.222 ? . 1_565
H(4) C(27) 2.961 ? . 2_576
H(4) C(28) 2.974 ? . 2_576
H(4) C(44) 3.476 ? . 1_455
H(4) H(7) 2.972 ? . 2_576
H(4) H(8) 2.966 ? . 2_576
H(4) H(9) 2.993 ? . 1_455
H(4) H(19) 3.270 ? . 1_565
H(4) H(35) 2.496 ? . 1_565
H(4) H(47) 2.666 ? . 1_455
H(5) C(24) 3.142 ? . 2_576
H(5) C(25) 3.536 ? . 2_576
H(5) C(27) 3.451 ? . 2_576
H(5) C(28) 2.999 ? . 2_576
H(5) C(29) 2.801 ? . 2_576
H(5) C(31) 3.259 ? . 2_576
H(5) H(5) 2.911 ? . 2_576
H(5) H(8) 3.364 ? . 2_576
H(5) H(24) 2.747 ? . 2_576
H(6) C(30) 3.114 ? . 2_676
H(6) H(6) 3.184 ? . 2_676
H(6) H(23) 2.724 ? . 2_676
H(6) H(26) 3.550 ? . 2_676
H(6) H(42) 2.657 ? . 2_676
H(6) H(47) 3.064 ? . 2_676
H(7) C(44) 3.241 ? . 2_676
H(7) C(52) 3.413 ? . 2_666
H(7) H(2) 3.592 ? . 2_566
H(7) H(4) 2.972 ? . 2_576
H(7) H(35) 2.686 ? . 2_566
H(7) H(46) 2.976 ? . 2_676
H(7) H(47) 2.670 ? . 2_676
H(7) H(50) 3.095 ? . 2_666
H(7) H(51) 2.932 ? . 2_666
H(8) C(4) 3.430 ? . 2_566
H(8) C(5) 2.902 ? . 2_566
H(8) C(13) 3.556 ? . 2_576
H(8) H(2) 2.534 ? . 2_566
H(8) H(4) 2.966 ? . 2_576
H(8) H(5) 3.364 ? . 2_576
H(8) H(18) 3.367 ? . 2_566
H(8) H(35) 2.981 ? . 2_566
H(9) C(12) 3.283 ? . 1_655
H(9) C(13) 2.940 ? . 1_655
H(9) C(14) 3.346 ? . 1_655
H(9) H(3) 3.555 ? . 1_655
H(9) H(4) 2.993 ? . 1_655
H(9) H(36) 2.909 ? . 1_655
H(9) H(40) 3.267 ? . 1_655
H(9) H(45) 3.238 ? . 1_655
H(10) C(9) 3.567 ? . 1_655
H(10) C(31) 2.820 ? . 1_655
H(10) C(49) 3.535 ? . 2_666
H(10) C(50) 3.333 ? . 2_666
H(10) H(16) 3.282 ? . 2_666
H(10) H(17) 2.877 ? . 2_666
H(10) H(18) 3.511 ? . 1_655
H(10) H(24) 2.627 ? . 1_655
H(10) H(36) 2.797 ? . 1_655
H(10) H(44) 2.968 ? . 1_655
H(10) H(45) 2.413 ? . 1_655
H(11) C(49) 3.488 ? . 2_666
H(11) C(50) 2.784 ? . 2_666
H(11) C(51) 3.029 ? . 2_666
H(11) C(53) 3.096 ? . 2_666
H(11) H(17) 2.695 ? . 2_666
H(11) H(52) 2.513 ? . 2_666
H(11) H(53) 3.357 ? . 2_666
H(12) C(8) 3.267 ? . 1_665
H(12) C(40) 3.232 ? . 2_675
H(12) C(41) 3.236 ? . 2_675
H(12) H(12) 2.724 ? . 2_675
H(12) H(13) 2.732 ? . 2_675
H(12) H(19) 2.775 ? . 1_665
H(12) H(29) 3.481 ? . 2_675
H(12) H(34) 3.231 ? . 1_665
H(12) H(35) 3.268 ? . 1_665
H(13) C(40) 3.560 ? . 2_675
H(13) H(12) 2.732 ? . 2_675
H(13) H(20) 3.485 ? . 2_665
H(13) H(22) 2.724 ? . 2_675
H(13) H(27) 3.481 ? . 2_665
H(13) H(29) 3.415 ? . 2_675
H(13) H(32) 3.350 ? . 2_665
H(13) H(34) 3.448 ? . 2_565
H(13) H(46) 3.447 ? . 2_675
H(13) H(50) 3.186 ? . 2_665
H(14) S(2) 3.445 ? . 2_665
H(14) C(7) 3.063 ? . 2_665
H(14) C(45) 3.563 ? . 2_665
H(14) C(52) 3.571 ? . 2_665
H(14) H(20) 3.133 ? . 2_665
H(14) H(21) 3.090 ? . 1_655
H(14) H(27) 2.748 ? . 2_665
H(14) H(32) 2.843 ? . 2_665
H(14) H(33) 2.707 ? . 2_665
H(14) H(48) 3.573 ? . 2_665
H(14) H(49) 2.728 ? . 2_665
H(14) H(50) 3.557 ? . 2_665
H(15) C(22) 3.089 ? . 1_545
H(15) C(30) 3.122 ? . 1_545
H(15) H(22) 3.074 ? . 1_545
H(15) H(23) 3.197 ? . 1_545
H(15) H(38) 2.608 ? . 1_545
H(15) H(39) 3.081 ? . 1_545
H(15) H(42) 3.072 ? . 1_545
H(15) H(43) 2.602 ? . 1_545
H(16) C(30) 3.250 ? . 1_545
H(16) C(31) 3.108 ? . 2_566
H(16) H(10) 3.282 ? . 2_666
H(16) H(24) 2.593 ? . 2_566
H(16) H(42) 3.119 ? . 1_545
H(16) H(43) 2.526 ? . 1_545
H(16) H(44) 2.741 ? . 2_566
H(17) C(31) 3.461 ? . 2_566
H(17) C(35) 3.437 ? . 2_666
H(17) C(36) 3.355 ? . 2_666
H(17) H(10) 2.877 ? . 2_666
H(17) H(11) 2.695 ? . 2_666
H(17) H(24) 3.507 ? . 2_566
H(17) H(44) 2.745 ? . 2_566
H(18) H(8) 3.367 ? . 2_566
H(18) H(10) 3.511 ? . 1_455
H(18) H(44) 2.925 ? . 2_566
H(19) C(12) 3.531 ? . 1_545
H(19) C(18) 3.226 ? . 2_565
H(19) C(19) 3.364 ? . 2_565
H(19) C(40) 3.306 ? . 1_445
H(19) H(3) 2.838 ? . 1_545
H(19) H(4) 3.270 ? . 1_545
H(19) H(12) 2.775 ? . 1_445
H(19) H(29) 3.106 ? . 2_565
H(19) H(30) 3.325 ? . 2_565
H(20) C(20) 3.449 ? . 2_565
H(20) C(21) 3.359 ? . 2_565
H(20) C(22) 3.521 ? . 1_545
H(20) C(23) 3.558 ? . 2_565
H(20) C(42) 3.541 ? . 2_665
H(20) H(13) 3.485 ? . 2_665
H(20) H(14) 3.133 ? . 2_665
H(20) H(21) 2.933 ? . 2_565
H(20) H(22) 3.354 ? . 1_545
H(20) H(39) 2.806 ? . 1_545
H(21) C(7) 3.353 ? . 2_565
H(21) C(42) 3.048 ? . 1_455
H(21) C(43) 2.973 ? . 1_455
H(21) C(45) 3.054 ? . 1_455
H(21) H(14) 3.090 ? . 1_455
H(21) H(20) 2.933 ? . 2_565
H(21) H(25) 2.742 ? . 1_455
H(21) H(31) 3.226 ? . 2_565
H(21) H(33) 2.867 ? . 2_565
H(21) H(48) 2.989 ? . 1_455
H(22) H(13) 2.724 ? . 2_675
H(22) H(15) 3.074 ? . 1_565
H(22) H(20) 3.354 ? . 1_565
H(22) H(32) 3.146 ? . 1_565
H(22) H(50) 3.149 ? . 1_565
H(23) H(6) 2.724 ? . 2_676
H(23) H(15) 3.197 ? . 1_565
H(24) C(14) 3.317 ? . 2_576
H(24) C(35) 3.542 ? . 1_455
H(24) C(49) 3.431 ? . 2_566
H(24) H(5) 2.747 ? . 2_576
H(24) H(10) 2.627 ? . 1_455
H(24) H(16) 2.593 ? . 2_566
H(24) H(17) 3.507 ? . 2_566
H(24) H(43) 3.302 ? . 2_576
H(25) C(5) 3.324 ? . 1_655
H(25) C(23) 3.059 ? . 1_655
H(25) H(2) 3.209 ? . 1_655
H(25) H(21) 2.742 ? . 1_655
H(25) H(30) 3.154 ? . 2_665
H(25) H(34) 3.445 ? . 1_655
H(25) H(36) 3.577 ? . 1_655
H(25) H(40) 2.960 ? . 1_655
H(25) H(41) 2.956 ? . 1_655
H(26) H(6) 3.550 ? . 2_676
H(27) C(42) 3.505 ? . 2_665
H(27) H(13) 3.481 ? . 2_665
H(27) H(14) 2.748 ? . 2_665
H(27) H(34) 3.268 ? . 1_655
H(29) H(12) 3.481 ? . 2_675
H(29) H(13) 3.415 ? . 2_675
H(29) H(19) 3.106 ? . 2_565
H(29) H(34) 3.450 ? . 2_565
H(30) C(3) 3.482 ? . 2_565
H(30) C(4) 3.409 ? . 2_565
H(30) C(8) 3.354 ? . 2_565
H(30) C(45) 3.072 ? . 2_665
H(30) H(1) 3.446 ? . 2_565
H(30) H(19) 3.325 ? . 2_565
H(30) H(25) 3.154 ? . 2_665
H(30) H(34) 2.885 ? . 2_565
H(30) H(41) 3.563 ? . 2_565
H(30) H(48) 2.307 ? . 2_665
H(30) H(49) 3.355 ? . 2_665
H(31) C(20) 3.426 ? . 2_565
H(31) C(23) 3.244 ? . 2_565
H(31) H(21) 3.226 ? . 2_565
H(31) H(31) 2.728 ? . 2_565
H(31) H(33) 3.529 ? . 2_565
H(31) H(41) 2.537 ? . 2_565
H(31) H(48) 3.373 ? . 2_665
H(32) C(22) 3.449 ? . 1_545
H(32) C(42) 3.540 ? . 2_665
H(32) H(13) 3.350 ? . 2_665
H(32) H(14) 2.843 ? . 2_665
H(32) H(22) 3.146 ? . 1_545
H(32) H(39) 2.940 ? . 1_545
H(33) C(20) 3.596 ? . 2_565
H(33) C(23) 3.459 ? . 2_565
H(33) C(42) 3.417 ? . 2_665
H(33) H(14) 2.707 ? . 2_665
H(33) H(21) 2.867 ? . 2_565
H(33) H(31) 3.529 ? . 2_565
H(33) H(41) 3.442 ? . 2_565
H(33) H(48) 3.536 ? . 2_665
H(34) C(19) 3.393 ? . 2_565
H(34) C(52) 3.312 ? . 1_455
H(34) H(12) 3.231 ? . 1_445
H(34) H(13) 3.448 ? . 2_565
H(34) H(25) 3.445 ? . 1_455
H(34) H(27) 3.268 ? . 1_455
H(34) H(29) 3.450 ? . 2_565
H(34) H(30) 2.885 ? . 2_565
H(34) H(46) 3.566 ? . 1_445
H(34) H(49) 3.503 ? . 1_455
H(34) H(50) 3.110 ? . 1_455
H(34) H(51) 3.003 ? . 1_455
H(35) C(13) 3.266 ? . 1_545
H(35) C(27) 3.303 ? . 2_566
H(35) C(28) 3.459 ? . 2_566
H(35) C(44) 3.437 ? . 1_445
H(35) H(3) 3.309 ? . 1_545
H(35) H(4) 2.496 ? . 1_545
H(35) H(7) 2.686 ? . 2_566
H(35) H(8) 2.981 ? . 2_566
H(35) H(12) 3.268 ? . 1_445
H(35) H(46) 2.970 ? . 1_445
H(35) H(47) 3.150 ? . 1_445
H(35) H(50) 3.347 ? . 1_455
H(35) H(51) 3.209 ? . 1_455
H(36) C(34) 3.056 ? . 1_455
H(36) C(35) 2.978 ? . 1_455
H(36) H(9) 2.909 ? . 1_455
H(36) H(10) 2.797 ? . 1_455
H(36) H(25) 3.577 ? . 1_455
H(38) C(48) 3.540 ? . 1_565
H(38) H(15) 2.608 ? . 1_565
H(39) C(2) 3.479 ? . 1_565
H(39) C(3) 3.328 ? . 1_565
H(39) C(7) 3.187 ? . 1_565
H(39) H(1) 2.914 ? . 1_565
H(39) H(15) 3.081 ? . 1_565
H(39) H(20) 2.806 ? . 1_565
H(39) H(32) 2.940 ? . 1_565
H(40) H(9) 3.267 ? . 1_455
H(40) H(25) 2.960 ? . 1_455
H(41) C(20) 3.275 ? . 2_565
H(41) C(45) 3.541 ? . 1_455
H(41) H(25) 2.956 ? . 1_455
H(41) H(30) 3.563 ? . 2_565
H(41) H(31) 2.537 ? . 2_565
H(41) H(33) 3.442 ? . 2_565
H(41) H(48) 3.352 ? . 1_455
H(42) C(26) 3.400 ? . 2_676
H(42) C(48) 3.361 ? . 1_565
H(42) C(49) 3.367 ? . 1_565
H(42) H(6) 2.657 ? . 2_676
H(42) H(15) 3.072 ? . 1_565
H(42) H(16) 3.119 ? . 1_565
H(43) C(48) 3.118 ? . 1_565
H(43) C(49) 3.067 ? . 1_565
H(43) H(15) 2.602 ? . 1_565
H(43) H(16) 2.526 ? . 1_565
H(43) H(24) 3.302 ? . 2_576
H(44) C(49) 3.372 ? . 2_566
H(44) C(50) 3.377 ? . 2_566
H(44) H(10) 2.968 ? . 1_455
H(44) H(16) 2.741 ? . 2_566
H(44) H(17) 2.745 ? . 2_566
H(44) H(18) 2.925 ? . 2_566
H(45) C(35) 3.198 ? . 1_455
H(45) H(9) 3.238 ? . 1_455
H(45) H(10) 2.413 ? . 1_455
H(46) C(8) 3.574 ? . 1_665
H(46) H(7) 2.976 ? . 2_676
H(46) H(13) 3.447 ? . 2_675
H(46) H(34) 3.566 ? . 1_665
H(46) H(35) 2.970 ? . 1_665
H(46) H(50) 2.860 ? . 1_565
H(47) C(13) 3.377 ? . 1_655
H(47) C(26) 3.329 ? . 2_676
H(47) C(27) 3.101 ? . 2_676
H(47) H(4) 2.666 ? . 1_655
H(47) H(6) 3.064 ? . 2_676
H(47) H(7) 2.670 ? . 2_676
H(47) H(35) 3.150 ? . 1_665
H(48) S(2) 3.513 ? . 2_665
H(48) C(19) 3.227 ? . 2_665
H(48) C(23) 3.570 ? . 1_655
H(48) C(45) 3.502 ? . 2_665
H(48) H(14) 3.573 ? . 2_665
H(48) H(21) 2.989 ? . 1_655
H(48) H(30) 2.307 ? . 2_665
H(48) H(31) 3.373 ? . 2_665
H(48) H(33) 3.536 ? . 2_665
H(48) H(41) 3.352 ? . 1_655
H(48) H(48) 3.409 ? . 2_665
H(48) H(49) 3.031 ? . 2_665
H(49) C(42) 3.239 ? . 2_665
H(49) C(45) 3.520 ? . 2_665
H(49) H(14) 2.728 ? . 2_665
H(49) H(30) 3.355 ? . 2_665
H(49) H(34) 3.503 ? . 1_655
H(49) H(48) 3.031 ? . 2_665
H(49) H(49) 3.445 ? . 2_665
H(50) H(7) 3.095 ? . 2_666
H(50) H(13) 3.186 ? . 2_665
H(50) H(14) 3.557 ? . 2_665
H(50) H(22) 3.149 ? . 1_545
H(50) H(34) 3.110 ? . 1_655
H(50) H(35) 3.347 ? . 1_655
H(50) H(46) 2.860 ? . 1_545
H(51) C(8) 3.502 ? . 1_655
H(51) H(2) 2.828 ? . 1_655
H(51) H(7) 2.932 ? . 2_666
H(51) H(34) 3.003 ? . 1_655
H(51) H(35) 3.209 ? . 1_655
H(52) C(36) 3.324 ? . 2_666
H(52) C(46) 3.457 ? . 2_666
H(52) C(51) 3.567 ? . 2_666
H(52) H(11) 2.513 ? . 2_666
H(52) H(52) 3.465 ? . 2_666
H(53) H(11) 3.357 ? . 2_666

loop_
_geom_torsion_atom_site_label_1
_geom_torsion_atom_site_label_2
_geom_torsion_atom_site_label_3
_geom_torsion_atom_site_label_4
_geom_torsion
_geom_torsion_publ_flag
_geom_torsion_site_symmetry_1
_geom_torsion_site_symmetry_2
_geom_torsion_site_symmetry_3
_geom_torsion_site_symmetry_4
Fe(2) Fe(1) S(1) C(10) 91.23(7) ? . . . .
S(1) Fe(1) Fe(2) S(2) 118.475(19) ? . . . .
S(1) Fe(1) Fe(2) C(16) -70.46(5) ? . . . .
S(1) Fe(1) Fe(2) C(17) -44.94(9) ? . . . .
S(1) Fe(1) Fe(2) C(18) 167.8(2) ? . . . .
S(1) Fe(1) Fe(2) C(19) -176.20(7) ? . . . .
S(1) Fe(1) Fe(2) C(20) -145.82(5) ? . . . .
S(1) Fe(1) Fe(2) C(21) -106.92(5) ? . . . .
Fe(2) Fe(1) S(2) C(32) 111.79(6) ? . . . .
S(2) Fe(1) Fe(2) S(1) -118.475(19) ? . . . .
S(2) Fe(1) Fe(2) C(16) 171.07(5) ? . . . .
S(2) Fe(1) Fe(2) C(17) -163.42(9) ? . . . .
S(2) Fe(1) Fe(2) C(18) 49.3(2) ? . . . .
S(2) Fe(1) Fe(2) C(19) 65.33(7) ? . . . .
S(2) Fe(1) Fe(2) C(20) 95.71(5) ? . . . .
S(2) Fe(1) Fe(2) C(21) 134.61(5) ? . . . .
Fe(2) Fe(1) C(1) C(2) 78.01(15) ? . . . .
Fe(2) Fe(1) C(1) C(6) -98.09(14) ? . . . .
C(1) Fe(1) Fe(2) S(1) 125.64(6) ? . . . .
C(1) Fe(1) Fe(2) S(2) -115.89(6) ? . . . .
C(1) Fe(1) Fe(2) C(16) 55.18(7) ? . . . .
C(1) Fe(1) Fe(2) C(17) 80.70(11) ? . . . .
C(1) Fe(1) Fe(2) C(18) -66.6(2) ? . . . .
C(1) Fe(1) Fe(2) C(19) -50.56(9) ? . . . .
C(1) Fe(1) Fe(2) C(20) -20.18(8) ? . . . .
C(1) Fe(1) Fe(2) C(21) 18.72(7) ? . . . .
S(1) Fe(1) S(2) Fe(2) -43.599(14) ? . . . .
S(1) Fe(1) S(2) C(32) 68.19(6) ? . . . .
S(2) Fe(1) S(1) Fe(2) 45.074(14) ? . . . .
S(2) Fe(1) S(1) C(10) 136.31(7) ? . . . .
S(1) Fe(1) C(1) C(2) 143.24(12) ? . . . .
S(1) Fe(1) C(1) C(6) -32.87(18) ? . . . .
C(1) Fe(1) S(1) Fe(2) -98.08(7) ? . . . .
C(1) Fe(1) S(1) C(10) -6.85(10) ? . . . .
S(2) Fe(1) C(1) C(2) 12.23(18) ? . . . .
S(2) Fe(1) C(1) C(6) -163.87(12) ? . . . .
C(1) Fe(1) S(2) Fe(2) 104.40(6) ? . . . .
C(1) Fe(1) S(2) C(32) -143.81(8) ? . . . .
Fe(1) Fe(2) S(1) C(10) -116.45(6) ? . . . .
Fe(1) Fe(2) S(2) C(32) -92.15(7) ? . . . .
Fe(1) Fe(2) C(16) C(11) 48.59(13) ? . . . .
Fe(1) Fe(2) C(16) C(17) 161.25(8) ? . . . .
Fe(1) Fe(2) C(16) C(21) -66.67(10) ? . . . .
Fe(1) Fe(2) C(17) C(16) -37.11(14) ? . . . .
Fe(1) Fe(2) C(17) C(18) -170.56(8) ? . . . .
Fe(1) Fe(2) C(17) C(22) 74.0(2) ? . . . .
Fe(1) Fe(2) C(18) C(17) 155.1(2) ? . . . .
Fe(1) Fe(2) C(18) C(19) 19.4(3) ? . . . .
Fe(1) Fe(2) C(19) C(18) -175.23(8) ? . . . .
Fe(1) Fe(2) C(19) C(20) 51.76(13) ? . . . .
Fe(1) Fe(2) C(20) C(19) -142.45(10) ? . . . .
Fe(1) Fe(2) C(20) C(21) 82.46(11) ? . . . .
Fe(1) Fe(2) C(21) C(16) 122.94(10) ? . . . .
Fe(1) Fe(2) C(21) C(20) -103.50(11) ? . . . .
Fe(1) Fe(2) C(21) C(23) 10.88(18) ? . . . .
S(1) Fe(2) S(2) Fe(1) 49.796(15) ? . . . .
S(1) Fe(2) S(2) C(32) -42.35(7) ? . . . .
S(2) Fe(2) S(1) Fe(1) -47.771(14) ? . . . .
S(2) Fe(2) S(1) C(10) -164.22(6) ? . . . .
S(1) Fe(2) C(16) C(11) -6.28(12) ? . . . .
S(1) Fe(2) C(16) C(17) 106.38(9) ? . . . .
S(1) Fe(2) C(16) C(21) -121.53(10) ? . . . .
C(16) Fe(2) S(1) Fe(1) 120.70(5) ? . . . .
C(16) Fe(2) S(1) C(10) 4.24(7) ? . . . .
S(1) Fe(2) C(17) C(16) -75.28(8) ? . . . .
S(1) Fe(2) C(17) C(18) 151.27(9) ? . . . .
S(1) Fe(2) C(17) C(22) 35.9(2) ? . . . .
C(17) Fe(2) S(1) Fe(1) 159.75(5) ? . . . .
C(17) Fe(2) S(1) C(10) 43.29(7) ? . . . .
S(1) Fe(2) C(18) C(17) -38.82(12) ? . . . .
S(1) Fe(2) C(18) C(19) -174.51(9) ? . . . .
C(18) Fe(2) S(1) Fe(1) -176.98(7) ? . . . .
C(18) Fe(2) S(1) C(10) 66.57(9) ? . . . .
S(1) Fe(2) C(19) C(18) 22.1(3) ? . . . .
S(1) Fe(2) C(19) C(20) -110.9(2) ? . . . .
C(19) Fe(2) S(1) Fe(1) 164.9(2) ? . . . .
C(19) Fe(2) S(1) C(10) 48.5(2) ? . . . .
S(1) Fe(2) C(20) C(19) 162.25(9) ? . . . .
S(1) Fe(2) C(20) C(21) 27.16(16) ? . . . .
C(20) Fe(2) S(1) Fe(1) 68.07(10) ? . . . .
C(20) Fe(2) S(1) C(10) -48.38(11) ? . . . .
S(1) Fe(2) C(21) C(16) 62.85(10) ? . . . .
S(1) Fe(2) C(21) C(20) -163.59(10) ? . . . .
S(1) Fe(2) C(21) C(23) -49.21(19) ? . . . .
C(21) Fe(2) S(1) Fe(1) 85.61(5) ? . . . .
C(21) Fe(2) S(1) C(10) -30.85(8) ? . . . .
S(2) Fe(2) C(16) C(11) 89.2(2) ? . . . .
S(2) Fe(2) C(16) C(17) -158.1(2) ? . . . .
S(2) Fe(2) C(16) C(21) -26.0(3) ? . . . .
C(16) Fe(2) S(2) Fe(1) -44.9(2) ? . . . .
C(16) Fe(2) S(2) C(32) -137.1(2) ? . . . .
S(2) Fe(2) C(17) C(16) 171.44(8) ? . . . .
S(2) Fe(2) C(17) C(18) 38.00(15) ? . . . .
S(2) Fe(2) C(17) C(22) -77.4(2) ? . . . .
C(17) Fe(2) S(2) Fe(1) 163.97(9) ? . . . .
C(17) Fe(2) S(2) C(32) 71.82(12) ? . . . .
S(2) Fe(2) C(18) C(17) -160.01(8) ? . . . .
S(2) Fe(2) C(18) C(19) 64.29(11) ? . . . .
C(18) Fe(2) S(2) Fe(1) -170.85(5) ? . . . .
C(18) Fe(2) S(2) C(32) 97.00(8) ? . . . .
S(2) Fe(2) C(19) C(18) -125.22(10) ? . . . .
S(2) Fe(2) C(19) C(20) 101.78(11) ? . . . .
C(19) Fe(2) S(2) Fe(1) -136.21(5) ? . . . .
C(19) Fe(2) S(2) C(32) 131.64(8) ? . . . .
S(2) Fe(2) C(20) C(19) -83.98(11) ? . . . .
S(2) Fe(2) C(20) C(21) 140.93(10) ? . . . .
C(20) Fe(2) S(2) Fe(1) -97.29(5) ? . . . .
C(20) Fe(2) S(2) C(32) 170.56(9) ? . . . .
S(2) Fe(2) C(21) C(16) 173.48(8) ? . . . .
S(2) Fe(2) C(21) C(20) -52.95(13) ? . . . .
S(2) Fe(2) C(21) C(23) 61.4(2) ? . . . .
C(21) Fe(2) S(2) Fe(1) -66.37(7) ? . . . .
C(21) Fe(2) S(2) C(32) -158.52(9) ? . . . .
C(16) Fe(2) C(17) C(18) -133.44(14) ? . . . .
C(16) Fe(2) C(17) C(22) 111.1(2) ? . . . .
C(17) Fe(2) C(16) C(11) -112.66(16) ? . . . .
C(17) Fe(2) C(16) C(21) 132.08(15) ? . . . .
C(16) Fe(2) C(18) C(17) 29.82(10) ? . . . .
C(16) Fe(2) C(18) C(19) -105.87(11) ? . . . .
C(18) Fe(2) C(16) C(11) -141.18(14) ? . . . .
C(18) Fe(2) C(16) C(17) -28.52(9) ? . . . .
C(18) Fe(2) C(16) C(21) 103.57(11) ? . . . .
C(16) Fe(2) C(19) C(18) 66.37(11) ? . . . .
C(16) Fe(2) C(19) C(20) -66.63(12) ? . . . .
C(19) Fe(2) C(16) C(11) -178.51(14) ? . . . .
C(19) Fe(2) C(16) C(17) -65.85(10) ? . . . .
C(19) Fe(2) C(16) C(21) 66.23(11) ? . . . .
C(16) Fe(2) C(20) C(19) 105.63(13) ? . . . .
C(16) Fe(2) C(20) C(21) -29.47(11) ? . . . .
C(20) Fe(2) C(16) C(11) 144.04(15) ? . . . .
C(20) Fe(2) C(16) C(17) -103.30(11) ? . . . .
C(20) Fe(2) C(16) C(21) 28.78(11) ? . . . .
C(16) Fe(2) C(21) C(20) 133.56(16) ? . . . .
C(16) Fe(2) C(21) C(23) -112.1(2) ? . . . .
C(21) Fe(2) C(16) C(11) 115.25(18) ? . . . .
C(21) Fe(2) C(16) C(17) -132.08(15) ? . . . .
C(17) Fe(2) C(18) C(19) -135.69(16) ? . . . .
C(18) Fe(2) C(17) C(16) 133.44(14) ? . . . .
C(18) Fe(2) C(17) C(22) -115.4(2) ? . . . .
C(17) Fe(2) C(19) C(18) 27.48(11) ? . . . .
C(17) Fe(2) C(19) C(20) -105.53(13) ? . . . .
C(19) Fe(2) C(17) C(16) 105.77(10) ? . . . .
C(19) Fe(2) C(17) C(18) -27.68(10) ? . . . .
C(19) Fe(2) C(17) C(22) -143.1(2) ? . . . .
C(17) Fe(2) C(20) C(19) 66.16(12) ? . . . .
C(17) Fe(2) C(20) C(21) -68.94(12) ? . . . .
C(20) Fe(2) C(17) C(16) 68.24(10) ? . . . .
C(20) Fe(2) C(17) C(18) -65.20(11) ? . . . .
C(20) Fe(2) C(17) C(22) 179.4(2) ? . . . .
C(17) Fe(2) C(21) C(16) -30.39(10) ? . . . .
C(17) Fe(2) C(21) C(20) 103.18(12) ? . . . .
C(17) Fe(2) C(21) C(23) -142.4(2) ? . . . .
C(21) Fe(2) C(17) C(16) 30.11(9) ? . . . .
C(21) Fe(2) C(17) C(18) -103.33(11) ? . . . .
C(21) Fe(2) C(17) C(22) 141.3(2) ? . . . .
C(18) Fe(2) C(19) C(20) -133.00(17) ? . . . .
C(19) Fe(2) C(18) C(17) 135.69(16) ? . . . .
C(18) Fe(2) C(20) C(19) 29.19(12) ? . . . .
C(18) Fe(2) C(20) C(21) -105.91(12) ? . . . .
C(20) Fe(2) C(18) C(17) 106.46(11) ? . . . .
C(20) Fe(2) C(18) C(19) -29.24(11) ? . . . .
C(18) Fe(2) C(21) C(16) -67.99(11) ? . . . .
C(18) Fe(2) C(21) C(20) 65.57(12) ? . . . .
C(18) Fe(2) C(21) C(23) 179.95(16) ? . . . .
C(21) Fe(2) C(18) C(17) 68.87(10) ? . . . .
C(21) Fe(2) C(18) C(19) -66.82(11) ? . . . .
C(19) Fe(2) C(20) C(21) -135.09(17) ? . . . .
C(20) Fe(2) C(19) C(18) 133.00(17) ? . . . .
C(19) Fe(2) C(21) C(16) -105.58(12) ? . . . .
C(19) Fe(2) C(21) C(20) 27.98(12) ? . . . .
C(19) Fe(2) C(21) C(23) 142.4(2) ? . . . .
C(21) Fe(2) C(19) C(18) 104.93(12) ? . . . .
C(21) Fe(2) C(19) C(20) -28.07(11) ? . . . .
C(20) Fe(2) C(21) C(16) -133.56(16) ? . . . .
C(20) Fe(2) C(21) C(23) 114.4(2) ? . . . .
C(21) Fe(2) C(20) C(19) 135.09(17) ? . . . .
Fe(1) S(1) C(10) C(11) -73.68(15) ? . . . .
Fe(1) S(1) C(10) C(15) 110.23(13) ? . . . .
Fe(2) S(1) C(10) C(11) -2.27(14) ? . . . .
Fe(2) S(1) C(10) C(15) -178.37(13) ? . . . .
Fe(1) S(2) C(32) C(33) -151.75(13) ? . . . .
Fe(1) S(2) C(32) C(37) 31.64(15) ? . . . .
Fe(2) S(2) C(32) C(33) -79.96(15) ? . . . .
Fe(2) S(2) C(32) C(37) 103.44(14) ? . . . .
Fe(1) C(1) C(2) C(3) -176.59(13) ? . . . .
Fe(1) C(1) C(2) C(7) 2.2(2) ? . . . .
Fe(1) C(1) C(6) C(5) 174.76(14) ? . . . .
Fe(1) C(1) C(6) C(9) -3.8(2) ? . . . .
C(2) C(1) C(6) C(5) -1.6(2) ? . . . .
C(2) C(1) C(6) C(9) 179.87(17) ? . . . .
C(6) C(1) C(2) C(3) -0.4(2) ? . . . .
C(6) C(1) C(2) C(7) 178.40(17) ? . . . .
C(1) C(2) C(3) C(4) 2.0(2) ? . . . .
C(7) C(2) C(3) C(4) -176.81(17) ? . . . .
C(2) C(3) C(4) C(5) -1.6(2) ? . . . .
C(2) C(3) C(4) C(8) 177.25(18) ? . . . .
C(3) C(4) C(5) C(6) -0.4(3) ? . . . .
C(8) C(4) C(5) C(6) -179.22(19) ? . . . .
C(4) C(5) C(6) C(1) 2.0(3) ? . . . .
C(4) C(5) C(6) C(9) -179.39(18) ? . . . .
S(1) C(10) C(11) C(12) -179.66(14) ? . . . .
S(1) C(10) C(11) C(16) -2.3(2) ? . . . .
S(1) C(10) C(15) C(14) 179.46(14) ? . . . .
S(1) C(10) C(15) C(24) 1.4(2) ? . . . .
C(11) C(10) C(15) C(14) 3.5(2) ? . . . .
C(11) C(10) C(15) C(24) -174.55(16) ? . . . .
C(15) C(10) C(11) C(12) -3.5(2) ? . . . .
C(15) C(10) C(11) C(16) 173.89(16) ? . . . .
C(10) C(11) C(12) C(13) 1.2(2) ? . . . .
C(10) C(11) C(16) Fe(2) 6.5(2) ? . . . .
C(10) C(11) C(16) C(17) -76.9(2) ? . . . .
C(10) C(11) C(16) C(21) 91.45(19) ? . . . .
C(12) C(11) C(16) Fe(2) -176.20(14) ? . . . .
C(12) C(11) C(16) C(17) 100.4(2) ? . . . .
C(12) C(11) C(16) C(21) -91.2(2) ? . . . .
C(16) C(11) C(12) C(13) -176.02(18) ? . . . .
C(11) C(12) C(13) C(14) 1.0(3) ? . . . .
C(12) C(13) C(14) C(15) -1.0(3) ? . . . .
C(13) C(14) C(15) C(10) -1.3(2) ? . . . .
C(13) C(14) C(15) C(24) 176.82(18) ? . . . .
C(10) C(15) C(24) C(25) 69.7(2) ? . . . .
C(10) C(15) C(24) C(29) -113.6(2) ? . . . .
C(14) C(15) C(24) C(25) -108.3(2) ? . . . .
C(14) C(15) C(24) C(29) 68.4(2) ? . . . .
Fe(2) C(16) C(17) C(18) 51.80(15) ? . . . .
Fe(2) C(16) C(17) C(22) -125.39(17) ? . . . .
Fe(2) C(16) C(21) C(20) -50.36(14) ? . . . .
Fe(2) C(16) C(21) C(23) 129.59(17) ? . . . .
C(11) C(16) C(17) Fe(2) 111.82(15) ? . . . .
C(11) C(16) C(17) C(18) 163.63(16) ? . . . .
C(11) C(16) C(17) C(22) -13.6(2) ? . . . .
C(11) C(16) C(21) Fe(2) -111.80(15) ? . . . .
C(11) C(16) C(21) C(20) -162.16(16) ? . . . .
C(11) C(16) C(21) C(23) 17.8(2) ? . . . .
C(17) C(16) C(21) Fe(2) 56.13(15) ? . . . .
C(17) C(16) C(21) C(20) 5.8(2) ? . . . .
C(17) C(16) C(21) C(23) -174.28(16) ? . . . .
C(21) C(16) C(17) Fe(2) -56.35(15) ? . . . .
C(21) C(16) C(17) C(18) -4.5(2) ? . . . .
C(21) C(16) C(17) C(22) 178.26(17) ? . . . .
Fe(2) C(17) C(18) C(19) 49.22(16) ? . . . .
C(16) C(17) C(18) Fe(2) -49.56(14) ? . . . .
C(16) C(17) C(18) C(19) -0.3(2) ? . . . .
C(22) C(17) C(18) Fe(2) 127.62(17) ? . . . .
C(22) C(17) C(18) C(19) 176.84(17) ? . . . .
Fe(2) C(18) C(19) C(20) 53.15(16) ? . . . .
C(17) C(18) C(19) Fe(2) -49.29(16) ? . . . .
C(17) C(18) C(19) C(20) 3.9(2) ? . . . .
Fe(2) C(19) C(20) C(21) 51.07(16) ? . . . .
C(18) C(19) C(20) Fe(2) -53.63(16) ? . . . .
C(18) C(19) C(20) C(21) -2.6(2) ? . . . .
Fe(2) C(20) C(21) C(16) 48.80(14) ? . . . .
Fe(2) C(20) C(21) C(23) -131.16(17) ? . . . .
C(19) C(20) C(21) Fe(2) -50.99(16) ? . . . .
C(19) C(20) C(21) C(16) -2.2(2) ? . . . .
C(19) C(20) C(21) C(23) 177.86(17) ? . . . .
C(15) C(24) C(25) C(26) -179.54(18) ? . . . .
C(15) C(24) C(25) C(30) 1.8(2) ? . . . .
C(15) C(24) C(29) C(28) 178.72(18) ? . . . .
C(15) C(24) C(29) C(31) -3.5(2) ? . . . .
C(25) C(24) C(29) C(28) -4.6(2) ? . . . .
C(25) C(24) C(29) C(31) 173.13(19) ? . . . .
C(29) C(24) C(25) C(26) 3.8(2) ? . . . .
C(29) C(24) C(25) C(30) -174.89(18) ? . . . .
C(24) C(25) C(26) C(27) -0.1(2) ? . . . .
C(30) C(25) C(26) C(27) 178.6(2) ? . . . .
C(25) C(26) C(27) C(28) -2.7(3) ? . . . .
C(26) C(27) C(28) C(29) 1.8(3) ? . . . .
C(27) C(28) C(29) C(24) 1.9(3) ? . . . .
C(27) C(28) C(29) C(31) -176.0(2) ? . . . .
S(2) C(32) C(33) C(34) -179.67(14) ? . . . .
S(2) C(32) C(33) C(38) 0.04(18) ? . . . .
S(2) C(32) C(37) C(36) -179.92(15) ? . . . .
S(2) C(32) C(37) C(46) 2.0(2) ? . . . .
C(33) C(32) C(37) C(36) 3.5(2) ? . . . .
C(33) C(32) C(37) C(46) -174.64(16) ? . . . .
C(37) C(32) C(33) C(34) -3.1(2) ? . . . .
C(37) C(32) C(33) C(38) 176.65(17) ? . . . .
C(32) C(33) C(34) C(35) 0.4(3) ? . . . .
C(32) C(33) C(38) C(39) 107.3(2) ? . . . .
C(32) C(33) C(38) C(43) -76.4(2) ? . . . .
C(34) C(33) C(38) C(39) -73.0(2) ? . . . .
C(34) C(33) C(38) C(43) 103.3(2) ? . . . .
C(38) C(33) C(34) C(35) -179.34(19) ? . . . .
C(33) C(34) C(35) C(36) 1.9(3) ? . . . .
C(34) C(35) C(36) C(37) -1.4(3) ? . . . .
C(35) C(36) C(37) C(32) -1.2(3) ? . . . .
C(35) C(36) C(37) C(46) 176.97(19) ? . . . .
C(32) C(37) C(46) C(47) 74.1(2) ? . . . .
C(32) C(37) C(46) C(51) -115.5(2) ? . . . .
C(36) C(37) C(46) C(47) -104.1(2) ? . . . .
C(36) C(37) C(46) C(51) 66.3(2) ? . . . .
C(33) C(38) C(39) C(40) 176.52(16) ? . . . .
C(33) C(38) C(39) C(44) -4.5(2) ? . . . .
C(33) C(38) C(43) C(42) -177.00(16) ? . . . .
C(33) C(38) C(43) C(45) 1.5(2) ? . . . .
C(39) C(38) C(43) C(42) -0.7(2) ? . . . .
C(39) C(38) C(43) C(45) 177.87(16) ? . . . .
C(43) C(38) C(39) C(40) 0.2(2) ? . . . .
C(43) C(38) C(39) C(44) 179.15(16) ? . . . .
C(38) C(39) C(40) C(41) 0.3(2) ? . . . .
C(44) C(39) C(40) C(41) -178.70(19) ? . . . .
C(39) C(40) C(41) C(42) -0.2(3) ? . . . .
C(40) C(41) C(42) C(43) -0.3(3) ? . . . .
C(41) C(42) C(43) C(38) 0.7(2) ? . . . .
C(41) C(42) C(43) C(45) -177.84(18) ? . . . .
C(37) C(46) C(47) C(48) 175.34(16) ? . . . .
C(37) C(46) C(47) C(52) -2.7(2) ? . . . .
C(37) C(46) C(51) C(50) -176.09(16) ? . . . .
C(37) C(46) C(51) C(53) -3.2(2) ? . . . .
C(47) C(46) C(51) C(50) -5.7(2) ? . . . .
C(47) C(46) C(51) C(53) 167.13(17) ? . . . .
C(51) C(46) C(47) C(48) 5.0(2) ? . . . .
C(51) C(46) C(47) C(52) -173.09(16) ? . . . .
C(46) C(47) C(48) C(49) -0.8(2) ? . . . .
C(52) C(47) C(48) C(49) 177.29(18) ? . . . .
C(47) C(48) C(49) C(50) -2.6(3) ? . . . .
C(48) C(49) C(50) C(51) 1.7(2) ? . . . .
C(49) C(50) C(51) C(46) 2.4(2) ? . . . .
C(49) C(50) C(51) C(53) -170.74(18) ? . . . .
